data_7135182
loop_
_publ_author_name
'Valerio, Leyla R.'
'Patra, Kamaless'
'Shiels, Dominic'
'Brennessel, William W.'
'Matson, Ellen M.'

_publ_section_title
;
 Synthesis and characterization of a low-valent uranium complex supported
 by a redox-active molybdenum oxide metalloligand.
;
_journal_name_full 'Chemical communications (Cambridge, England)'
_journal_paper_doi 10.1039/d5cc05531h
_journal_year 2025
_chemical_formula_moiety 'C40 H60 Cl Mo2 O4 U'
_chemical_formula_sum 'C40 H60 Cl Mo2 O4 U'
_chemical_formula_weight 1070.24
_space_group_crystal_system orthorhombic
_space_group_IT_number 62
_space_group_name_Hall '-P 2ac 2n'
_space_group_name_H-M_alt 'P n m a'
_atom_sites_solution_hydrogens geom
_atom_sites_solution_primary dual
_audit_creation_date 2025-08-04
_audit_creation_method
;
Olex2 1.5-ac6-020
(compiled 2024.02.14 svn.r2f8d729c for Rigaku Oxford Diffraction, GUI svn.r6966)
;
_audit_update_record
;
2025-09-18 deposited with the CCDC.	2025-11-05 downloaded from the CCDC.
;
_cell_angle_alpha 90
_cell_angle_beta 90
_cell_angle_gamma 90
_cell_formula_units_Z 4
_cell_length_a 18.24570(10)
_cell_length_b 16.29880(10)
_cell_length_c 13.52220(10)
_cell_measurement_reflns_used 20763
_cell_measurement_temperature 272.99(10)
_cell_measurement_theta_max 79.2120
_cell_measurement_theta_min 2.7400
_cell_volume 4021.27(4)
_computing_cell_refinement 'CrysAlisPro 1.171.44.114a (Rigaku OD, 2025)'
_computing_data_collection 'CrysAlisPro system (CCD 44.114a 64-bit (release 13-06-2025))'
_computing_data_reduction 'CrysAlisPro 1.171.44.114a (Rigaku OD, 2025)'
_computing_molecular_graphics 'Olex2 1.5-ac6-020 (Dolomanov et al., 2009)'
_computing_publication_material 'Olex2 1.5-ac6-020 (Dolomanov et al., 2009)'
_computing_structure_refinement 'SHELXL 2019/3 (Sheldrick, 2015)'
_computing_structure_solution 'SHELXT  (Sheldrick, 2015)'
_diffrn_ambient_environment N~2~
_diffrn_ambient_temperature 272.99(10)
_diffrn_detector 'Hybrid Pixel Array Detector'
_diffrn_detector_area_resol_mean 10.0000
_diffrn_detector_type HyPix
_diffrn_measured_fraction_theta_full 1.000
_diffrn_measured_fraction_theta_max 0.981
_diffrn_measurement_details
;
List of Runs (angles in degrees, time in seconds):

  # Type    Start    End  Width  t~exp~   \w     \q     \k     \f   Frames
#--------------------------------------------------------------------------
  1  \w     34.00 120.00   0.50    1.38    --   47.40  51.00-147.00  172
  2  \w    -46.00 -19.00   0.50    5.53    --  -91.75  51.00-147.00   54
  3  \w   -163.00 -70.00   0.50    5.53    --  -91.75 -75.00 -73.00  186
  4  \w    -81.00 -19.00   0.50    5.53    --  -91.75 105.00 -60.00  124
  5  \w     42.00 107.00   0.50    5.53    --  113.25-105.00-160.00  130
  6  \w     42.00  69.00   0.50    5.53    --  113.25 -51.00  66.00   54
  7  \w    -30.00  26.00   0.50    1.38    --  -47.40  38.00 -30.00  112
  8  \w     -9.00  28.00   0.50    1.38    --  -47.40  19.00-150.00   74
  9  \w     -9.00  28.00   0.50    1.38    --  -47.40  19.00  60.00   74
 10  \w   -119.00 -73.00   0.50    1.38    --  -47.40-125.00   0.00   92
 11  \w     -9.00  28.00   0.50    1.38    --  -47.40  19.00  30.00   74
 12  \w     42.00  84.00   0.50    5.53    --  113.25 -61.00  90.00   84
 13  \w     42.00  84.00   0.50    5.53    --  113.25 -61.00 -60.00   84
 14  \w     42.00 111.00   0.50    5.53    --  113.25-125.00  30.00  138
 15  \w     42.00  84.00   0.50    5.53    --  113.25 -61.00   0.00   84
 16  \w     42.00 111.00   0.50    5.53    --  113.25-125.00  30.00  138
 17  \w     42.00  84.00   0.50    5.53    --  113.25 -61.00 120.00   84
 18  \w    101.00 178.00   0.50    5.53    --  113.25  45.00  90.00  154
 19  \w     42.00  84.00   0.50    5.53    --  113.25 -61.00-180.00   84
 20  \w     42.00  84.00   0.50    5.53    --  113.25 -61.00 -30.00   84
 21  \w     42.00  84.00   0.50    5.53    --  113.25 -61.00  30.00   84
 22  \w     42.00  84.00   0.50    5.53    --  113.25 -61.00-150.00   84
 23  \w   -119.00 -32.00   0.50    1.38    --  -47.40 -57.00 -30.00  174
 24  \w   -119.00 -40.00   0.50    1.38    --  -47.40 -57.00 120.00  158
 25  \w   -120.00 -34.00   0.50    1.38    --  -47.40 -38.00  30.00  172
;
_diffrn_measurement_device 'four-circle diffractometer'
_diffrn_measurement_device_type 'XtaLAB Synergy, Dualflex, HyPix'
_diffrn_measurement_method '\w scans'
_diffrn_orient_matrix_type 'CrysAlisPro convention (1999,Acta A55,543-557)'
_diffrn_orient_matrix_UB_11 0.0289842000
_diffrn_orient_matrix_UB_12 0.0765410000
_diffrn_orient_matrix_UB_13 -0.0541373000
_diffrn_orient_matrix_UB_21 0.0759968000
_diffrn_orient_matrix_UB_22 -0.0131559000
_diffrn_orient_matrix_UB_23 0.0470785000
_diffrn_orient_matrix_UB_31 0.0226729000
_diffrn_orient_matrix_UB_32 -0.0538514000
_diffrn_orient_matrix_UB_33 -0.0885156000
_diffrn_radiation_monochromator mirror
_diffrn_radiation_probe x-ray
_diffrn_radiation_type 'Cu K\a'
_diffrn_radiation_wavelength 1.54184
_diffrn_reflns_av_R_equivalents 0.0348
_diffrn_reflns_av_unetI/netI 0.0195
_diffrn_reflns_Laue_measured_fraction_full 1.000
_diffrn_reflns_Laue_measured_fraction_max 0.981
_diffrn_reflns_limit_h_max 22
_diffrn_reflns_limit_h_min -23
_diffrn_reflns_limit_k_max 16
_diffrn_reflns_limit_k_min -20
_diffrn_reflns_limit_l_max 16
_diffrn_reflns_limit_l_min -17
_diffrn_reflns_number 36197
_diffrn_reflns_point_group_measured_fraction_full 1.000
_diffrn_reflns_point_group_measured_fraction_max 0.981
_diffrn_reflns_theta_full 74.504
_diffrn_reflns_theta_max 80.394
_diffrn_reflns_theta_min 4.069
_diffrn_source 'micro-focus sealed X-ray tube'
_diffrn_source_type 'PhotonJet (Cu) X-ray Source'
_exptl_absorpt_coefficient_mu 17.138
_exptl_absorpt_correction_T_max 1.00000
_exptl_absorpt_correction_T_min 0.45566
_exptl_absorpt_correction_type multi-scan
_exptl_absorpt_process_details
;
CrysAlisPro 1.171.44.114a (Rigaku Oxford Diffraction, 2025)
Empirical absorption correction using spherical harmonics,
implemented in SCALE3 ABSPACK scaling algorithm.
;
_exptl_crystal_colour brown
_exptl_crystal_colour_primary brown
_exptl_crystal_density_diffrn 1.768
_exptl_crystal_description needle
_exptl_crystal_F_000 2100
_exptl_crystal_size_max 0.131
_exptl_crystal_size_mid 0.045
_exptl_crystal_size_min 0.029
_refine_diff_density_max 1.491
_refine_diff_density_min -1.082
_refine_diff_density_rms 0.088
_refine_ls_extinction_method none
_refine_ls_goodness_of_fit_ref 1.061
_refine_ls_hydrogen_treatment constr
_refine_ls_matrix_type full
_refine_ls_number_parameters 427
_refine_ls_number_reflns 4473
_refine_ls_number_restraints 504
_refine_ls_restrained_S_all 1.021
_refine_ls_R_factor_all 0.0291
_refine_ls_R_factor_gt 0.0264
_refine_ls_shift/su_max 0.001
_refine_ls_shift/su_mean 0.000
_refine_ls_structure_factor_coef Fsqd
_refine_ls_weighting_details 'w=1/[\s^2^(Fo^2^)+(0.0254P)^2^+10.0845P] where P=(Fo^2^+2Fc^2^)/3'
_refine_ls_weighting_scheme calc
_refine_ls_wR_factor_gt 0.0640
_refine_ls_wR_factor_ref 0.0654
_reflns_Friedel_coverage 0.000
_reflns_number_gt 4152
_reflns_number_total 4473
_reflns_threshold_expression 'I > 2\s(I)'
_cod_data_source_file d5cc05531h2.cif
_cod_data_source_block matlrv59
_cod_database_code 7135182
_shelx_shelxl_version_number 2019/3
_chemical_oxdiff_formula UMo2O4ClC40H60
_shelx_space_group_comment
;
The symmetry employed for this shelxl refinement is uniquely defined
by the following loop, which should always be used as a source of
symmetry information in preference to the above space-group names.
They are only intended as comments.
;
_shelx_estimated_absorpt_t_max 0.636
_shelx_estimated_absorpt_t_min 0.212
_diffrn_oxdiff_digest_od_ed
;

;
_diffrn_oxdiff_measurement_exp_name MATLRV59.par
_olex2_refinement_description
;
1. Fixed Uiso
 At 1.5 times of:
  All C(H,H,H) groups
2. Restrained distances
 C1-C6 \\sim C2-C7 \\sim C3-C8 \\sim C4-C9 \\sim C5-C10 \\sim C1A-C6A \\sim
C2A-C7A \\sim C3A-C8A \\sim C4A-
 C9A \\sim C5A-C10A
 with sigma of 0.02
 C11-C16 \\sim C12-C17 \\sim C13-C18 \\sim C14-C19 \\sim C15-C20
 with sigma of 0.02
 C21-C26 \\sim C22-C27 \\sim C23-C28 \\sim C24-C29 \\sim C25-C30
 with sigma of 0.02
3. Uiso/Uaniso restraints and constraints
All non-hydrogen atoms have similar U: within 1.2A with sigma of 0.02 and sigma
for terminal atoms of 0.04 within 1.2A
All non-hydrogen atoms have similar U: within 0.4A with sigma of 0.002 and
sigma for terminal atoms of 0.004 within 0.4A
Uanis(C9) \\sim Ueq: with sigma of 0.01 and sigma for terminal atoms of 0.02
Uanis(C1) \\sim Ueq: with sigma of 0.02 and sigma for terminal atoms of 0.04
4. Rigid body (RIGU) restrains
 C1, C2, C3, C4, C5, C6, C7, C8, C9, C10
 with sigma for 1-2 distances of 0.004 and sigma for 1-3 distances of 0.004
 C11, C12, C13, C14, C15, C16, C17, C18, C19, C20
 with sigma for 1-2 distances of 0.004 and sigma for 1-3 distances of 0.004
 C21, C22, C23, C24, C25, C26, C27, C28, C29, C30
 with sigma for 1-2 distances of 0.004 and sigma for 1-3 distances of 0.004
5. Same fragment restrains
{C2, C3, C4, C5, C1} sigma for 1-2: 0.02, 1-3: 0.04
{C5, C4, C3, C2, C1} sigma for 1-2: 0.02, 1-3: 0.04
as in
{C1, C2, C3, C4, C5}
{C1, C2, C3, C4, C5} sigma for 1-2: 0.02, 1-3: 0.04
as in
{C1A, C2A, C3A, C4A, C5A}
{C22, C23, C24, C25, C21} sigma for 1-2: 0.02, 1-3: 0.04
{C25, C24, C23, C22, C21} sigma for 1-2: 0.02, 1-3: 0.04
as in
{C21, C22, C23, C24, C25}
{C17, C18, C19, C20, C16} sigma for 1-2: 0.02, 1-3: 0.04
{C20, C19, C18, C17, C16} sigma for 1-2: 0.02, 1-3: 0.04
as in
{C16, C17, C18, C19, C20}
{C27, C28, C29, C30, C26} sigma for 1-2: 0.02, 1-3: 0.04
{C30, C29, C28, C27, C26} sigma for 1-2: 0.02, 1-3: 0.04
as in
{C26, C27, C28, C29, C30}
{C12, C13, C14, C15, C11} sigma for 1-2: 0.02, 1-3: 0.04
{C15, C14, C13, C12, C11} sigma for 1-2: 0.02, 1-3: 0.04
as in
{C11, C12, C13, C14, C15}
{C6, C7, C8, C9, C10} sigma for 1-2: 0.02, 1-3: 0.04
as in
{C6A, C7A, C8A, C9A, C10A}
{C7, C8, C9, C10, C6} sigma for 1-2: 0.02, 1-3: 0.04
{C8, C9, C10, C6, C7} sigma for 1-2: 0.02, 1-3: 0.04
{C10, C9, C8, C7, C6} sigma for 1-2: 0.02, 1-3: 0.04
as in
{C6, C7, C8, C9, C10}
6. Others
 Sof(C1A)=Sof(C2A)=Sof(C3A)=Sof(C4A)=Sof(C5A)=Sof(C6A)=Sof(H6AA)=Sof(H6AB)=
 Sof(H6AC)=Sof(C7A)=Sof(H7AA)=Sof(H7AB)=Sof(H7AC)=Sof(C8A)=Sof(H8AA)=Sof(H8AB)=
 Sof(H8AC)=Sof(C9A)=Sof(H9AA)=Sof(H9AB)=Sof(H9AC)=Sof(C10A)=Sof(H10D)=Sof(H10E)=
 Sof(H10F)=1-FVAR(1)
 Sof(C1)=Sof(C2)=Sof(C3)=Sof(C4)=Sof(C5)=Sof(C6)=Sof(H6A)=Sof(H6B)=Sof(H6C)=
 Sof(C7)=Sof(H7A)=Sof(H7B)=Sof(H7C)=Sof(C8)=Sof(H8A)=Sof(H8B)=Sof(H8C)=Sof(C9)=
 Sof(H9A)=Sof(H9B)=Sof(H9C)=Sof(C10)=Sof(H10A)=Sof(H10B)=Sof(H10C)=FVAR(1)
 Fixed Sof: C21(0.5) C22(0.5) C23(0.5) C24(0.5) C25(0.5) C26(0.5) H26A(0.5)
 H26B(0.5) H26C(0.5) C27(0.5) H27A(0.5) H27B(0.5) H27C(0.5) C28(0.5) H28A(0.5)
 H28B(0.5) H28C(0.5) C29(0.5) H29A(0.5) H29B(0.5) H29C(0.5) C30(0.5) H30A(0.5)
 H30B(0.5) H30C(0.5) C11(0.5) C12(0.5) C13(0.5) C14(0.5) C15(0.5) C16(0.5)
 H16A(0.5) H16B(0.5) H16C(0.5) C17(0.5) H17A(0.5) H17B(0.5) H17C(0.5) C18(0.5)
 H18A(0.5) H18B(0.5) H18C(0.5) C19(0.5) H19A(0.5) H19B(0.5) H19C(0.5) C20(0.5)
 H20A(0.5) H20B(0.5) H20C(0.5)
7.a Idealised Me refined as rotating group:
 C6(H6A,H6B,H6C), C7(H7A,H7B,H7C), C8(H8A,H8B,H8C), C9(H9A,H9B,H9C), C10(H10A,
 H10B,H10C), C6A(H6AA,H6AB,H6AC), C7A(H7AA,H7AB,H7AC), C8A(H8AA,H8AB,H8AC),
 C9A(H9AA,H9AB,H9AC), C10A(H10D,H10E,H10F), C26(H26A,H26B,H26C), C27(H27A,H27B,
 H27C), C28(H28A,H28B,H28C), C29(H29A,H29B,H29C), C30(H30A,H30B,H30C), C16(H16A,
 H16B,H16C), C17(H17A,H17B,H17C), C18(H18A,H18B,H18C), C19(H19A,H19B,H19C),
 C20(H20A,H20B,H20C)
;
_olex2_submission_original_sample_id matlrv59
_olex2_submission_special_instructions 'No special instructions were received'
_oxdiff_exptl_absorpt_empirical_details
;
Empirical correction (ABSPACK) includes:
- Absorption correction using spherical harmonics
- Frame scaling
;
_oxdiff_exptl_absorpt_empirical_full_max 2.043
_oxdiff_exptl_absorpt_empirical_full_min 0.810

loop_
_space_group_symop_operation_xyz
'x, y, z'
'-x+1/2, -y, z+1/2'
'-x, y+1/2, -z'
'x+1/2, -y+1/2, -z+1/2'
'-x, -y, -z'
'x-1/2, y, -z-1/2'
'x, -y-1/2, z'
'-x-1/2, y-1/2, z-1/2'

loop_
_atom_site_label
_atom_site_type_symbol
_atom_site_fract_x
_atom_site_fract_y
_atom_site_fract_z
_atom_site_U_iso_or_equiv
_atom_site_adp_type
_atom_site_occupancy
_atom_site_site_symmetry_order
_atom_site_calc_flag
_atom_site_refinement_flags_posn
_atom_site_refinement_flags_adp
_atom_site_refinement_flags_occupancy
_atom_site_disorder_assembly
_atom_site_disorder_group
U1 U 0.28139(2) 0.750000 0.31822(2) 0.04214(7) Uani 1 2 d S T P . .
Mo1 Mo 0.22884(2) 0.750000 0.59079(3) 0.03988(11) Uani 1 2 d S T P A .
Mo2 Mo 0.37257(2) 0.750000 0.57847(3) 0.03527(10) Uani 1 2 d S T P A .
Cl1 Cl 0.14109(10) 0.750000 0.25707(14) 0.0708(5) Uani 1 2 d S T P A .
O1 O 0.2163(2) 0.750000 0.4587(3) 0.0583(13) Uani 1 2 d S T P A .
O2 O 0.3674(2) 0.750000 0.4430(3) 0.0423(9) Uani 1 2 d S T P A .
O3 O 0.30135(14) 0.82929(19) 0.6278(2) 0.0442(6) Uani 1 1 d . . . . .
C1 C 0.3143(11) 0.5805(12) 0.3269(11) 0.049(3) Uani 0.365(11) 1 d D U P A 1
C2 C 0.3752(9) 0.620(3) 0.2856(16) 0.056(2) Uani 0.365(11) 1 d D U P A 1
C3 C 0.3550(9) 0.6466(12) 0.1903(11) 0.061(4) Uani 0.365(11) 1 d D U P A 1
C4 C 0.2807(10) 0.6291(15) 0.1755(11) 0.067(4) Uani 0.365(11) 1 d D U P A 1
C5 C 0.2538(7) 0.5933(12) 0.2632(15) 0.062(4) Uani 0.365(11) 1 d D U P A 1
C6 C 0.3153(14) 0.5490(13) 0.4317(12) 0.081(6) Uani 0.365(11) 1 d D U P A 1
H6A H 0.272932 0.568812 0.466339 0.122 Uiso 0.365(11) 1 calc R U P A 1
H6B H 0.358838 0.568028 0.464406 0.122 Uiso 0.365(11) 1 calc R U P A 1
H6C H 0.314893 0.490094 0.431234 0.122 Uiso 0.365(11) 1 calc R U P A 1
C7 C 0.4539(9) 0.6222(14) 0.3179(17) 0.077(5) Uani 0.365(11) 1 d D U P A 1
H7A H 0.480803 0.580338 0.283725 0.116 Uiso 0.365(11) 1 calc R U P A 1
H7B H 0.456637 0.612783 0.387877 0.116 Uiso 0.365(11) 1 calc R U P A 1
H7C H 0.474506 0.674953 0.302766 0.116 Uiso 0.365(11) 1 calc R U P A 1
C8 C 0.4072(15) 0.6673(16) 0.1078(16) 0.113(9) Uani 0.365(11) 1 d D . P A 1
H8A H 0.382505 0.700354 0.059418 0.169 Uiso 0.365(11) 1 calc R U P A 1
H8B H 0.424191 0.617572 0.077326 0.169 Uiso 0.365(11) 1 calc R U P A 1
H8C H 0.448227 0.697055 0.133988 0.169 Uiso 0.365(11) 1 calc R U P A 1
C9 C 0.2322(14) 0.6362(17) 0.0858(14) 0.116(8) Uani 0.365(11) 1 d D U P A 1
H9A H 0.242425 0.686847 0.052174 0.174 Uiso 0.365(11) 1 calc R U P A 1
H9B H 0.181742 0.635405 0.105948 0.174 Uiso 0.365(11) 1 calc R U P A 1
H9C H 0.241483 0.591036 0.042053 0.174 Uiso 0.365(11) 1 calc R U P A 1
C10 C 0.1805(10) 0.5557(15) 0.289(3) 0.130(11) Uani 0.365(11) 1 d D . P A 1
H10A H 0.179914 0.540984 0.357523 0.194 Uiso 0.365(11) 1 calc R U P A 1
H10B H 0.172848 0.507499 0.249261 0.194 Uiso 0.365(11) 1 calc R U P A 1
H10C H 0.142231 0.594625 0.275823 0.194 Uiso 0.365(11) 1 calc R U P A 1
C1A C 0.3322(5) 0.5953(7) 0.3407(6) 0.050(2) Uani 0.635(11) 1 d D U P A 2
C2A C 0.3718(5) 0.6202(14) 0.2572(7) 0.057(2) Uani 0.635(11) 1 d D U P A 2
C3A C 0.3224(7) 0.6259(7) 0.1776(5) 0.065(3) Uani 0.635(11) 1 d D U P A 2
C4A C 0.2525(5) 0.6009(7) 0.2104(8) 0.063(3) Uani 0.635(11) 1 d D U P A 2
C5A C 0.2590(5) 0.5807(6) 0.3121(7) 0.056(2) Uani 0.635(11) 1 d D U P A 2
C6A C 0.3656(9) 0.5622(8) 0.4348(8) 0.092(4) Uani 0.635(11) 1 d D U P A 2
H6AA H 0.414395 0.583402 0.442226 0.138 Uiso 0.635(11) 1 calc R U P A 2
H6AB H 0.367368 0.503383 0.431662 0.138 Uiso 0.635(11) 1 calc R U P A 2
H6AC H 0.336312 0.578735 0.490275 0.138 Uiso 0.635(11) 1 calc R U P A 2
C7A C 0.4532(5) 0.6324(10) 0.2496(13) 0.103(5) Uani 0.635(11) 1 d D U P A 2
H7AA H 0.476333 0.612617 0.308789 0.154 Uiso 0.635(11) 1 calc R U P A 2
H7AB H 0.463719 0.689728 0.241618 0.154 Uiso 0.635(11) 1 calc R U P A 2
H7AC H 0.471675 0.602616 0.193656 0.154 Uiso 0.635(11) 1 calc R U P A 2
C8A C 0.3410(13) 0.6421(9) 0.0717(7) 0.141(8) Uani 0.635(11) 1 d D . P A 2
H8AA H 0.387684 0.669018 0.067881 0.212 Uiso 0.635(11) 1 calc R U P A 2
H8AB H 0.304064 0.676519 0.042819 0.212 Uiso 0.635(11) 1 calc R U P A 2
H8AC H 0.343150 0.591033 0.036356 0.212 Uiso 0.635(11) 1 calc R U P A 2
C9A C 0.1852(8) 0.5838(9) 0.1498(13) 0.127(6) Uani 0.635(11) 1 d D . P A 2
H9AA H 0.177561 0.627895 0.103839 0.190 Uiso 0.635(11) 1 calc R U P A 2
H9AB H 0.143460 0.579326 0.192700 0.190 Uiso 0.635(11) 1 calc R U P A 2
H9AC H 0.191585 0.533393 0.114223 0.190 Uiso 0.635(11) 1 calc R U P A 2
C10A C 0.1999(7) 0.5463(8) 0.3790(12) 0.104(5) Uani 0.635(11) 1 d D . P A 2
H10D H 0.196933 0.487977 0.370393 0.155 Uiso 0.635(11) 1 calc R U P A 2
H10E H 0.153603 0.570773 0.362468 0.155 Uiso 0.635(11) 1 calc R U P A 2
H10F H 0.211657 0.558525 0.446649 0.155 Uiso 0.635(11) 1 calc R U P A 2
C21 C 0.4487(7) 0.6922(7) 0.7105(10) 0.061(3) Uani 0.5 1 d D . P A -1
C22 C 0.4363(7) 0.7757(6) 0.7273(7) 0.046(3) Uani 0.5 1 d D . P A -1
C23 C 0.4681(7) 0.8202(6) 0.6484(9) 0.042(2) Uani 0.5 1 d D . P A -1
C24 C 0.5017(4) 0.7634(8) 0.5840(5) 0.052(3) Uani 0.5 1 d D . P A -1
C25 C 0.4881(9) 0.6843(7) 0.6208(12) 0.063(3) Uani 0.5 1 d D . P A -1
C26 C 0.4216(10) 0.6231(11) 0.7742(14) 0.121(7) Uani 0.5 1 d D . P A -1
H26A H 0.421629 0.640035 0.842197 0.182 Uiso 0.5 1 calc R U P A -1
H26B H 0.453151 0.576405 0.766374 0.182 Uiso 0.5 1 calc R U P A -1
H26C H 0.372652 0.608627 0.754790 0.182 Uiso 0.5 1 calc R U P A -1
C27 C 0.4000(7) 0.8134(11) 0.8154(8) 0.098(5) Uani 0.5 1 d D . P A -1
H27A H 0.368257 0.856939 0.794205 0.148 Uiso 0.5 1 calc R U P A -1
H27B H 0.436646 0.834962 0.859194 0.148 Uiso 0.5 1 calc R U P A -1
H27C H 0.371767 0.772434 0.849370 0.148 Uiso 0.5 1 calc R U P A -1
C28 C 0.4748(9) 0.9114(7) 0.6478(12) 0.087(4) Uani 0.5 1 d D . P A -1
H28A H 0.484856 0.929892 0.581716 0.131 Uiso 0.5 1 calc R U P A -1
H28B H 0.514153 0.927725 0.690670 0.131 Uiso 0.5 1 calc R U P A -1
H28C H 0.429821 0.935391 0.670497 0.131 Uiso 0.5 1 calc R U P A -1
C29 C 0.5469(5) 0.7858(10) 0.4959(7) 0.098(6) Uani 0.5 1 d D . P A -1
H29A H 0.533856 0.751160 0.441253 0.147 Uiso 0.5 1 calc R U P A -1
H29B H 0.597916 0.778451 0.511162 0.147 Uiso 0.5 1 calc R U P A -1
H29C H 0.538106 0.842051 0.478744 0.147 Uiso 0.5 1 calc R U P A -1
C30 C 0.5138(10) 0.6031(10) 0.5801(14) 0.122(7) Uani 0.5 1 d D . P A -1
H30A H 0.475493 0.563181 0.586901 0.183 Uiso 0.5 1 calc R U P A -1
H30B H 0.556285 0.585227 0.616066 0.183 Uiso 0.5 1 calc R U P A -1
H30C H 0.526089 0.609315 0.511484 0.183 Uiso 0.5 1 calc R U P A -1
C11 C 0.1551(11) 0.7994(10) 0.7200(13) 0.075(4) Uani 0.5 1 d D . P A -1
C12 C 0.1678(11) 0.7161(9) 0.7402(10) 0.060(3) Uani 0.5 1 d D . P A -1
C13 C 0.1345(6) 0.6697(6) 0.6648(8) 0.055(2) Uani 0.5 1 d D . P A -1
C14 C 0.0992(7) 0.7244(6) 0.6007(8) 0.060(4) Uani 0.5 1 d D . P A -1
C15 C 0.1140(7) 0.8033(7) 0.6320(10) 0.070(3) Uani 0.5 1 d D . P A -1
C16 C 0.1808(11) 0.8696(14) 0.7817(18) 0.159(12) Uani 0.5 1 d D . P A -1
H16A H 0.233451 0.870090 0.783180 0.239 Uiso 0.5 1 calc R U P A -1
H16B H 0.162332 0.863671 0.847770 0.239 Uiso 0.5 1 calc R U P A -1
H16C H 0.163329 0.920068 0.753867 0.239 Uiso 0.5 1 calc R U P A -1
C17 C 0.2079(9) 0.6816(16) 0.8272(11) 0.133(9) Uani 0.5 1 d D . P A -1
H17A H 0.211025 0.623052 0.820898 0.199 Uiso 0.5 1 calc R U P A -1
H17B H 0.182049 0.695253 0.886764 0.199 Uiso 0.5 1 calc R U P A -1
H17C H 0.256382 0.704416 0.829679 0.199 Uiso 0.5 1 calc R U P A -1
C18 C 0.1328(10) 0.5778(8) 0.6591(15) 0.106(5) Uani 0.5 1 d D . P A -1
H18A H 0.120877 0.561230 0.592847 0.160 Uiso 0.5 1 calc R U P A -1
H18B H 0.096414 0.557007 0.703865 0.160 Uiso 0.5 1 calc R U P A -1
H18C H 0.179958 0.556237 0.676807 0.160 Uiso 0.5 1 calc R U P A -1
C19 C 0.0560(6) 0.7007(12) 0.5118(8) 0.114(7) Uani 0.5 1 d D . P A -1
H19A H 0.059378 0.642526 0.502014 0.171 Uiso 0.5 1 calc R U P A -1
H19B H 0.075186 0.728577 0.454818 0.171 Uiso 0.5 1 calc R U P A -1
H19C H 0.005653 0.715883 0.521180 0.171 Uiso 0.5 1 calc R U P A -1
C20 C 0.0903(10) 0.8820(11) 0.5857(19) 0.147(9) Uani 0.5 1 d D . P A -1
H20A H 0.128390 0.922141 0.592895 0.221 Uiso 0.5 1 calc R U P A -1
H20B H 0.046541 0.901239 0.617566 0.221 Uiso 0.5 1 calc R U P A -1
H20C H 0.080649 0.873194 0.516671 0.221 Uiso 0.5 1 calc R U P A -1

loop_
_atom_site_aniso_label
_atom_site_aniso_U_11
_atom_site_aniso_U_22
_atom_site_aniso_U_33
_atom_site_aniso_U_23
_atom_site_aniso_U_13
_atom_site_aniso_U_12
U1 0.03605(11) 0.06250(14) 0.02787(9) 0.000 -0.00138(7) 0.000
Mo1 0.0261(2) 0.0626(3) 0.0309(2) 0.000 0.00249(15) 0.000
Mo2 0.0260(2) 0.0488(2) 0.03098(19) 0.000 -0.00217(15) 0.000
Cl1 0.0461(8) 0.1068(15) 0.0596(10) 0.000 -0.0181(7) 0.000
O1 0.032(2) 0.110(4) 0.032(2) 0.000 0.0010(16) 0.000
O2 0.0353(19) 0.056(2) 0.0355(18) 0.000 0.0037(16) 0.000
O3 0.0347(14) 0.0558(18) 0.0421(14) -0.0037(13) 0.0005(11) 0.0010(13)
C1 0.065(6) 0.040(7) 0.042(6) -0.019(6) -0.009(5) -0.020(6)
C2 0.051(3) 0.067(3) 0.051(7) -0.013(7) 0.009(3) 0.001(3)
C3 0.065(8) 0.069(9) 0.050(6) -0.010(6) 0.008(5) 0.003(7)
C4 0.071(8) 0.083(10) 0.046(7) -0.019(6) -0.007(6) 0.012(8)
C5 0.052(6) 0.080(9) 0.053(8) -0.028(8) -0.005(6) -0.009(6)
C6 0.121(16) 0.062(10) 0.060(8) 0.005(7) 0.017(9) 0.006(12)
C7 0.053(6) 0.064(10) 0.114(14) -0.009(12) -0.006(9) 0.023(7)
C8 0.145(18) 0.112(17) 0.080(12) 0.009(12) 0.067(13) 0.033(15)
C9 0.146(15) 0.137(15) 0.064(8) -0.054(9) -0.054(9) 0.028(12)
C10 0.073(10) 0.082(15) 0.23(3) -0.044(19) 0.021(15) -0.041(11)
C1A 0.057(5) 0.050(5) 0.042(4) -0.031(4) -0.005(4) -0.008(4)
C2A 0.050(3) 0.067(3) 0.052(7) -0.013(7) 0.010(3) 0.000(3)
C3A 0.086(8) 0.072(6) 0.037(4) -0.019(4) 0.016(5) -0.016(7)
C4A 0.069(6) 0.071(6) 0.050(6) -0.019(5) -0.015(5) -0.010(4)
C5A 0.053(5) 0.064(5) 0.051(5) -0.011(5) 0.009(4) -0.003(4)
C6A 0.145(12) 0.065(7) 0.067(6) -0.016(5) -0.029(8) 0.037(8)
C7A 0.055(6) 0.088(9) 0.164(14) -0.040(11) 0.025(8) -0.001(6)
C8A 0.27(2) 0.111(10) 0.043(5) -0.016(6) 0.040(9) -0.034(13)
C9A 0.126(11) 0.102(10) 0.153(14) -0.033(10) -0.080(11) -0.018(9)
C10A 0.098(9) 0.063(6) 0.149(12) 0.005(8) 0.065(9) -0.006(6)
C21 0.040(7) 0.065(7) 0.077(8) 0.019(6) -0.020(5) 0.006(5)
C22 0.030(4) 0.075(8) 0.033(3) -0.003(4) -0.009(3) -0.010(5)
C23 0.019(6) 0.056(4) 0.051(6) 0.000(4) -0.009(4) -0.008(4)
C24 0.025(3) 0.088(8) 0.044(3) -0.005(5) -0.004(2) 0.005(5)
C25 0.035(9) 0.072(6) 0.083(9) -0.019(5) -0.018(5) 0.007(5)
C26 0.107(13) 0.126(12) 0.130(14) 0.074(11) -0.061(10) -0.052(11)
C27 0.063(7) 0.192(16) 0.040(5) -0.032(8) -0.011(4) 0.017(10)
C28 0.095(11) 0.065(6) 0.101(10) -0.001(7) -0.045(8) -0.020(6)
C29 0.040(5) 0.20(2) 0.057(5) 0.003(7) 0.007(4) -0.011(7)
C30 0.118(14) 0.105(10) 0.143(14) -0.050(10) -0.076(11) 0.071(10)
C11 0.046(9) 0.091(7) 0.087(11) -0.036(7) 0.026(7) -0.009(7)
C12 0.035(6) 0.109(8) 0.035(4) -0.005(4) 0.012(4) -0.007(5)
C13 0.034(6) 0.079(6) 0.054(6) 0.002(5) 0.014(4) -0.011(5)
C14 0.028(4) 0.100(10) 0.054(5) 0.000(5) 0.003(3) -0.002(5)
C15 0.034(9) 0.081(8) 0.096(11) 0.015(7) 0.028(6) 0.012(6)
C16 0.109(16) 0.165(18) 0.20(2) -0.132(19) 0.088(14) -0.064(14)
C17 0.062(8) 0.28(3) 0.057(7) 0.062(12) 0.015(5) -0.002(11)
C18 0.092(11) 0.081(7) 0.147(15) 0.005(8) 0.054(10) -0.019(7)
C19 0.044(6) 0.24(2) 0.061(6) -0.005(8) -0.004(5) -0.020(8)
C20 0.084(11) 0.124(13) 0.23(2) 0.077(15) 0.072(13) 0.053(10)

loop_
_atom_type_symbol
_atom_type_description
_atom_type_scat_dispersion_real
_atom_type_scat_dispersion_imag
_atom_type_scat_source
C C 0.0181 0.0091 'International Tables Vol C Tables 4.2.6.8 and 6.1.1.4'
H H 0.0000 0.0000 'International Tables Vol C Tables 4.2.6.8 and 6.1.1.4'
Cl Cl 0.3639 0.7018 'International Tables Vol C Tables 4.2.6.8 and 6.1.1.4'
Mo Mo -0.0483 2.7339 'International Tables Vol C Tables 4.2.6.8 and 6.1.1.4'
O O 0.0492 0.0322 'International Tables Vol C Tables 4.2.6.8 and 6.1.1.4'
U U -4.3638 13.4090 'International Tables Vol C Tables 4.2.6.8 and 6.1.1.4'

loop_
_exptl_crystal_face_index_h
_exptl_crystal_face_index_k
_exptl_crystal_face_index_l
_exptl_crystal_face_perp_dist
4 -1 -8 0.0172
-4 1 8 0.0172
-1 -11 1 0.0588
1 11 -1 0.0588
12 -2 1 0.0075
-12 2 -2 0.0168
12 2 1 0.0165
-6 -6 -6 0.0426
3 -8 -5 0.0363

loop_
_geom_angle_atom_site_label_1
_geom_angle_atom_site_label_2
_geom_angle_atom_site_label_3
_geom_angle
_geom_angle_site_symmetry_1
_geom_angle_site_symmetry_3
_geom_angle_publ_flag
Cl1 U1 C2 122.8(5) . 7_575 ?
Cl1 U1 C2 122.8(5) . . ?
Cl1 U1 C3 105.7(4) . 7_575 ?
Cl1 U1 C4 77.3(3) . . ?
Cl1 U1 C4 77.3(3) . 7_575 ?
Cl1 U1 C5 74.8(3) . 7_575 ?
Cl1 U1 C5 74.8(3) . . ?
Cl1 U1 C1A 111.17(19) . 7_575 ?
Cl1 U1 C1A 111.17(19) . . ?
O1 U1 Cl1 75.88(11) . . ?
O1 U1 O2 74.95(14) . . ?
O1 U1 C2 117.7(4) . 7_575 ?
O1 U1 C2 117.7(4) . . ?
O1 U1 C3 142.0(3) . 7_575 ?
O1 U1 C4 126.2(5) . 7_575 ?
O1 U1 C4 126.2(5) . . ?
O1 U1 C5 97.7(4) . 7_575 ?
O1 U1 C5 97.7(4) . . ?
O1 U1 C1A 95.0(2) . 7_575 ?
O1 U1 C1A 95.0(2) . . ?
O2 U1 Cl1 150.83(10) . . ?
O2 U1 C2 72.2(4) . 7_575 ?
O2 U1 C2 72.2(4) . . ?
O2 U1 C3 97.3(4) . 7_575 ?
O2 U1 C4 121.0(3) . 7_575 ?
O2 U1 C4 121.0(3) . . ?
O2 U1 C5 109.2(4) . . ?
O2 U1 C5 109.2(4) . 7_575 ?
O2 U1 C1A 71.57(18) . 7_575 ?
O2 U1 C1A 71.57(18) . . ?
C2 U1 C2 100.3(9) 7_575 . ?
C2 U1 C3 93.8(5) . 7_575 ?
C2 U1 C3 29.6(3) 7_575 7_575 ?
C2 U1 C4 116.1(5) 7_575 . ?
C2 U1 C4 48.9(5) 7_575 7_575 ?
C2 U1 C4 48.9(5) . . ?
C2 U1 C4 116.1(5) . 7_575 ?
C4 U1 C3 90.0(6) . 7_575 ?
C4 U1 C3 29.4(3) 7_575 7_575 ?
C4 U1 C4 91.2(8) . 7_575 ?
C5 U1 C2 142.7(5) 7_575 . ?
C5 U1 C2 49.3(5) . . ?
C5 U1 C2 49.3(5) 7_575 7_575 ?
C5 U1 C2 142.7(5) . 7_575 ?
C5 U1 C3 119.6(5) . 7_575 ?
C5 U1 C3 48.9(4) 7_575 7_575 ?
C5 U1 C4 118.7(8) 7_575 . ?
C5 U1 C4 118.7(8) . 7_575 ?
C5 U1 C4 29.9(3) 7_575 7_575 ?
C5 U1 C4 29.9(3) . . ?
C5 U1 C5 141.2(9) 7_575 . ?
C1A U1 C1A 137.7(4) 7_575 . ?
O1 Mo1 Mo2 93.68(13) . . ?
O1 Mo1 O3 110.30(12) . . ?
O1 Mo1 O3 110.29(12) . 7_575 ?
O1 Mo1 C11 131.7(4) . . ?
O1 Mo1 C12 141.7(3) . . ?
O1 Mo1 C13 108.9(3) . . ?
O1 Mo1 C14 86.0(3) . . ?
O1 Mo1 C15 97.0(3) . . ?
O3 Mo1 Mo2 47.73(8) 7_575 . ?
O3 Mo1 Mo2 47.73(8) . . ?
O3 Mo1 O3 84.83(18) . 7_575 ?
O3 Mo1 C11 115.6(4) 7_575 . ?
O3 Mo1 C11 88.3(4) . . ?
O3 Mo1 C12 105.0(3) . . ?
O3 Mo1 C12 86.8(4) 7_575 . ?
O3 Mo1 C13 139.4(3) . . ?
O3 Mo1 C13 91.1(3) 7_575 . ?
O3 Mo1 C14 123.2(2) 7_575 . ?
O3 Mo1 C14 141.4(3) . . ?
O3 Mo1 C15 143.9(3) 7_575 . ?
O3 Mo1 C15 107.8(3) . . ?
C11 Mo1 Mo2 128.3(4) . . ?
C11 Mo1 C12 34.6(3) . . ?
C11 Mo1 C13 57.4(5) . . ?
C11 Mo1 C14 56.9(5) . . ?
C12 Mo1 Mo2 121.5(4) . . ?
C12 Mo1 C13 34.4(3) . . ?
C12 Mo1 C14 56.7(4) . . ?
C13 Mo1 Mo2 138.4(2) . . ?
C13 Mo1 C14 34.0(3) . . ?
C14 Mo1 Mo2 170.0(2) . . ?
C15 Mo1 Mo2 155.6(3) . . ?
C15 Mo1 C11 35.0(3) . . ?
C15 Mo1 C12 57.5(5) . . ?
C15 Mo1 C13 57.0(4) . . ?
C15 Mo1 C14 33.8(3) . . ?
O2 Mo2 Mo1 90.69(12) . . ?
O2 Mo2 O3 107.89(12) . 7_575 ?
O2 Mo2 O3 107.89(12) . . ?
O2 Mo2 C21 139.2(3) . . ?
O2 Mo2 C22 151.2(2) . . ?
O2 Mo2 C23 116.8(3) . . ?
O2 Mo2 C24 94.8(2) . . ?
O2 Mo2 C25 106.2(3) . . ?
O3 Mo2 Mo1 46.64(8) 7_575 . ?
O3 Mo2 Mo1 46.64(8) . . ?
O3 Mo2 O3 83.01(17) 7_575 . ?
O3 Mo2 C21 112.6(3) . . ?
O3 Mo2 C21 82.8(3) 7_575 . ?
O3 Mo2 C22 85.4(3) . . ?
O3 Mo2 C22 98.9(2) 7_575 . ?
O3 Mo2 C23 92.0(3) . . ?
O3 Mo2 C23 134.2(3) 7_575 . ?
O3 Mo2 C24 126.2(3) . . ?
O3 Mo2 C24 135.5(3) 7_575 . ?
O3 Mo2 C25 142.0(3) . . ?
O3 Mo2 C25 101.8(3) 7_575 . ?
C21 Mo2 Mo1 121.3(3) . . ?
C22 Mo2 Mo1 115.9(2) . . ?
C22 Mo2 C21 33.7(3) . . ?
C22 Mo2 C24 57.8(3) . . ?
C22 Mo2 C25 56.7(4) . . ?
C23 Mo2 Mo1 137.2(3) . . ?
C23 Mo2 C21 57.3(4) . . ?
C23 Mo2 C22 35.4(3) . . ?
C23 Mo2 C24 35.2(3) . . ?
C23 Mo2 C25 57.5(3) . . ?
C24 Mo2 Mo1 172.4(3) . . ?
C24 Mo2 C21 56.5(3) . . ?
C24 Mo2 C25 34.0(3) . . ?
C25 Mo2 Mo1 148.2(3) . . ?
C25 Mo2 C21 33.7(3) . . ?
Mo1 O1 U1 140.7(2) . . ?
Mo2 O2 U1 140.0(2) . . ?
Mo1 O3 Mo2 85.63(12) . . ?
C2 C1 U1 72.6(18) . . ?
C2 C1 C5 107.8(10) . . ?
C2 C1 C6 121.4(16) . . ?
C5 C1 U1 70.4(11) . . ?
C5 C1 C6 129.3(18) . . ?
C6 C1 U1 112.0(13) . . ?
C1 C2 U1 78.4(17) . . ?
C1 C2 C3 107.4(10) . . ?
C1 C2 C7 130.7(19) . . ?
C3 C2 U1 75.5(17) . . ?
C3 C2 C7 120.6(16) . . ?
C7 C2 U1 122(2) . . ?
C2 C3 U1 75.0(18) . . ?
C2 C3 C8 125.5(17) . . ?
C4 C3 U1 75.1(11) . . ?
C4 C3 C2 108.8(10) . . ?
C4 C3 C8 123.6(18) . . ?
C8 C3 U1 129.4(14) . . ?
C3 C4 U1 75.5(10) . . ?
C3 C4 C5 107.5(10) . . ?
C3 C4 C9 132(2) . . ?
C5 C4 U1 73.1(10) . . ?
C5 C4 C9 120.3(19) . . ?
C9 C4 U1 120.8(13) . . ?
C1 C5 U1 80.1(11) . . ?
C1 C5 C10 119.3(19) . . ?
C4 C5 U1 77.1(11) . . ?
C4 C5 C1 107.6(10) . . ?
C4 C5 C10 132(2) . . ?
C10 C5 U1 119.0(13) . . ?
C1 C6 H6A 109.5 . . ?
C1 C6 H6B 109.5 . . ?
C1 C6 H6C 109.5 . . ?
H6A C6 H6B 109.5 . . ?
H6A C6 H6C 109.5 . . ?
H6B C6 H6C 109.5 . . ?
C2 C7 H7A 109.5 . . ?
C2 C7 H7B 109.5 . . ?
C2 C7 H7C 109.5 . . ?
H7A C7 H7B 109.5 . . ?
H7A C7 H7C 109.5 . . ?
H7B C7 H7C 109.5 . . ?
C3 C8 H8A 109.5 . . ?
C3 C8 H8B 109.5 . . ?
C3 C8 H8C 109.5 . . ?
H8A C8 H8B 109.5 . . ?
H8A C8 H8C 109.5 . . ?
H8B C8 H8C 109.5 . . ?
C4 C9 H9A 109.5 . . ?
C4 C9 H9B 109.5 . . ?
C4 C9 H9C 109.5 . . ?
H9A C9 H9B 109.5 . . ?
H9A C9 H9C 109.5 . . ?
H9B C9 H9C 109.5 . . ?
C5 C10 H10A 109.5 . . ?
C5 C10 H10B 109.5 . . ?
C5 C10 H10C 109.5 . . ?
H10A C10 H10B 109.5 . . ?
H10A C10 H10C 109.5 . . ?
H10B C10 H10C 109.5 . . ?
C2A C1A U1 79.4(10) . . ?
C2A C1A C5A 108.4(7) . . ?
C2A C1A C6A 125.1(10) . . ?
C5A C1A U1 78.6(6) . . ?
C5A C1A C6A 123.6(9) . . ?
C6A C1A U1 124.5(7) . . ?
C1A C2A U1 71.2(9) . . ?
C1A C2A C3A 107.8(7) . . ?
C1A C2A C7A 127.1(10) . . ?
C3A C2A U1 78.4(9) . . ?
C3A C2A C7A 125.0(9) . . ?
C7A C2A U1 120.1(12) . . ?
C2A C3A U1 73.0(9) . . ?
C2A C3A C4A 108.6(7) . . ?
C2A C3A C8A 126.8(12) . . ?
C4A C3A U1 76.1(6) . . ?
C4A C3A C8A 123.9(12) . . ?
C8A C3A U1 124.7(8) . . ?
C3A C4A U1 75.6(6) . . ?
C3A C4A C5A 107.3(7) . . ?
C3A C4A C9A 128.4(12) . . ?
C5A C4A U1 72.0(6) . . ?
C5A C4A C9A 123.6(12) . . ?
C9A C4A U1 125.6(8) . . ?
C1A C5A U1 71.7(6) . . ?
C1A C5A C4A 107.8(7) . . ?
C1A C5A C10A 124.9(10) . . ?
C4A C5A U1 79.1(6) . . ?
C4A C5A C10A 127.3(10) . . ?
C10A C5A U1 116.9(7) . . ?
C1A C6A H6AA 109.5 . . ?
C1A C6A H6AB 109.5 . . ?
C1A C6A H6AC 109.5 . . ?
H6AA C6A H6AB 109.5 . . ?
H6AA C6A H6AC 109.5 . . ?
H6AB C6A H6AC 109.5 . . ?
C2A C7A H7AA 109.5 . . ?
C2A C7A H7AB 109.5 . . ?
C2A C7A H7AC 109.5 . . ?
H7AA C7A H7AB 109.5 . . ?
H7AA C7A H7AC 109.5 . . ?
H7AB C7A H7AC 109.5 . . ?
C3A C8A H8AA 109.5 . . ?
C3A C8A H8AB 109.5 . . ?
C3A C8A H8AC 109.5 . . ?
H8AA C8A H8AB 109.5 . . ?
H8AA C8A H8AC 109.5 . . ?
H8AB C8A H8AC 109.5 . . ?
C4A C9A H9AA 109.5 . . ?
C4A C9A H9AB 109.5 . . ?
C4A C9A H9AC 109.5 . . ?
H9AA C9A H9AB 109.5 . . ?
H9AA C9A H9AC 109.5 . . ?
H9AB C9A H9AC 109.5 . . ?
C5A C10A H10D 109.5 . . ?
C5A C10A H10E 109.5 . . ?
C5A C10A H10F 109.5 . . ?
H10D C10A H10E 109.5 . . ?
H10D C10A H10F 109.5 . . ?
H10E C10A H10F 109.5 . . ?
C22 C21 Mo2 69.7(9) . . ?
C22 C21 C25 108.1(9) . . ?
C22 C21 C26 125.7(13) . . ?
C25 C21 Mo2 72.5(9) . . ?
C25 C21 C26 126.2(13) . . ?
C26 C21 Mo2 121.3(10) . . ?
C21 C22 Mo2 76.6(10) . . ?
C21 C22 C23 108.0(9) . . ?
C21 C22 C27 127.0(11) . . ?
C23 C22 Mo2 69.5(7) . . ?
C23 C22 C27 124.9(10) . . ?
C27 C22 Mo2 122.2(9) . . ?
C22 C23 Mo2 75.1(7) . . ?
C22 C23 C28 123.3(11) . . ?
C24 C23 Mo2 75.4(6) . . ?
C24 C23 C22 107.9(7) . . ?
C24 C23 C28 127.9(11) . . ?
C28 C23 Mo2 123.9(10) . . ?
C23 C24 Mo2 69.4(7) . . ?
C23 C24 C29 124.9(11) . . ?
C25 C24 Mo2 75.5(8) . . ?
C25 C24 C23 107.9(7) . . ?
C25 C24 C29 127.2(10) . . ?
C29 C24 Mo2 123.1(6) . . ?
C21 C25 Mo2 73.8(8) . . ?
C21 C25 C30 123.4(13) . . ?
C24 C25 Mo2 70.5(7) . . ?
C24 C25 C21 108.1(8) . . ?
C24 C25 C30 128.4(13) . . ?
C30 C25 Mo2 124.8(11) . . ?
C21 C26 H26A 109.5 . . ?
C21 C26 H26B 109.5 . . ?
C21 C26 H26C 109.5 . . ?
H26A C26 H26B 109.5 . . ?
H26A C26 H26C 109.5 . . ?
H26B C26 H26C 109.5 . . ?
C22 C27 H27A 109.5 . . ?
C22 C27 H27B 109.5 . . ?
C22 C27 H27C 109.5 . . ?
H27A C27 H27B 109.5 . . ?
H27A C27 H27C 109.5 . . ?
H27B C27 H27C 109.5 . . ?
C23 C28 H28A 109.5 . . ?
C23 C28 H28B 109.5 . . ?
C23 C28 H28C 109.5 . . ?
H28A C28 H28B 109.5 . . ?
H28A C28 H28C 109.5 . . ?
H28B C28 H28C 109.5 . . ?
C24 C29 H29A 109.5 . . ?
C24 C29 H29B 109.5 . . ?
C24 C29 H29C 109.5 . . ?
H29A C29 H29B 109.5 . . ?
H29A C29 H29C 109.5 . . ?
H29B C29 H29C 109.5 . . ?
C25 C30 H30A 109.5 . . ?
C25 C30 H30B 109.5 . . ?
C25 C30 H30C 109.5 . . ?
H30A C30 H30B 109.5 . . ?
H30A C30 H30C 109.5 . . ?
H30B C30 H30C 109.5 . . ?
C12 C11 Mo1 73.7(15) . . ?
C12 C11 C15 107.3(9) . . ?
C12 C11 C16 125.5(16) . . ?
C15 C11 Mo1 72.1(10) . . ?
C15 C11 C16 127.3(17) . . ?
C16 C11 Mo1 119.9(14) . . ?
C11 C12 Mo1 71.7(15) . . ?
C11 C12 C13 107.8(10) . . ?
C11 C12 C17 126.7(14) . . ?
C13 C12 Mo1 73.2(8) . . ?
C13 C12 C17 125.4(14) . . ?
C17 C12 Mo1 121.9(13) . . ?
C12 C13 Mo1 72.4(9) . . ?
C12 C13 C18 125.6(12) . . ?
C14 C13 Mo1 73.9(9) . . ?
C14 C13 C12 107.8(9) . . ?
C14 C13 C18 126.4(12) . . ?
C18 C13 Mo1 122.8(9) . . ?
C13 C14 Mo1 72.1(8) . . ?
C13 C14 C19 125.4(11) . . ?
C15 C14 Mo1 70.3(9) . . ?
C15 C14 C13 108.3(9) . . ?
C15 C14 C19 126.3(10) . . ?
C19 C14 Mo1 121.3(9) . . ?
C11 C15 Mo1 72.9(10) . . ?
C11 C15 C20 123.3(16) . . ?
C14 C15 Mo1 75.8(9) . . ?
C14 C15 C11 108.7(9) . . ?
C14 C15 C20 128.0(14) . . ?
C20 C15 Mo1 118.7(10) . . ?
C11 C16 H16A 109.5 . . ?
C11 C16 H16B 109.5 . . ?
C11 C16 H16C 109.5 . . ?
H16A C16 H16B 109.5 . . ?
H16A C16 H16C 109.5 . . ?
H16B C16 H16C 109.5 . . ?
C12 C17 H17A 109.5 . . ?
C12 C17 H17B 109.5 . . ?
C12 C17 H17C 109.5 . . ?
H17A C17 H17B 109.5 . . ?
H17A C17 H17C 109.5 . . ?
H17B C17 H17C 109.5 . . ?
C13 C18 H18A 109.5 . . ?
C13 C18 H18B 109.5 . . ?
C13 C18 H18C 109.5 . . ?
H18A C18 H18B 109.5 . . ?
H18A C18 H18C 109.5 . . ?
H18B C18 H18C 109.5 . . ?
C14 C19 H19A 109.5 . . ?
C14 C19 H19B 109.5 . . ?
C14 C19 H19C 109.5 . . ?
H19A C19 H19B 109.5 . . ?
H19A C19 H19C 109.5 . . ?
H19B C19 H19C 109.5 . . ?
C15 C20 H20A 109.5 . . ?
C15 C20 H20B 109.5 . . ?
C15 C20 H20C 109.5 . . ?
H20A C20 H20B 109.5 . . ?
H20A C20 H20C 109.5 . . ?
H20B C20 H20C 109.5 . . ?

loop_
_geom_bond_atom_site_label_1
_geom_bond_atom_site_label_2
_geom_bond_distance
_geom_bond_site_symmetry_2
_geom_bond_publ_flag
U1 Cl1 2.6902(17) . ?
U1 O1 2.241(4) . ?
U1 O2 2.304(4) . ?
U1 C2 2.76(4) . ?
U1 C2 2.76(4) 7_575 ?
U1 C3 2.764(17) 7_575 ?
U1 C4 2.76(2) 7_575 ?
U1 C4 2.76(2) . ?
U1 C5 2.707(18) 7_575 ?
U1 C5 2.707(18) . ?
U1 C1A 2.704(12) . ?
U1 C1A 2.703(12) 7_575 ?
Mo1 Mo2 2.6277(6) . ?
Mo1 O1 1.800(4) . ?
Mo1 O3 1.916(3) 7_575 ?
Mo1 O3 1.916(3) . ?
Mo1 C11 2.35(2) . ?
Mo1 C12 2.372(19) . ?
Mo1 C13 2.383(12) . ?
Mo1 C14 2.406(14) . ?
Mo1 C15 2.336(14) . ?
Mo2 O2 1.834(4) . ?
Mo2 O3 1.950(3) . ?
Mo2 O3 1.950(3) 7_575 ?
Mo2 C21 2.450(14) . ?
Mo2 C22 2.362(12) . ?
Mo2 C23 2.290(13) . ?
Mo2 C24 2.368(8) . ?
Mo2 C25 2.432(17) . ?
C1 C2 1.402(13) . ?
C1 C5 1.416(13) . ?
C1 C6 1.507(13) . ?
C2 C3 1.408(13) . ?
C2 C7 1.501(13) . ?
C3 C4 1.400(13) . ?
C3 C8 1.505(13) . ?
C4 C5 1.409(13) . ?
C4 C9 1.505(13) . ?
C5 C10 1.511(13) . ?
C6 H6A 0.9600 . ?
C6 H6B 0.9600 . ?
C6 H6C 0.9600 . ?
C7 H7A 0.9600 . ?
C7 H7B 0.9600 . ?
C7 H7C 0.9600 . ?
C8 H8A 0.9600 . ?
C8 H8B 0.9600 . ?
C8 H8C 0.9600 . ?
C9 H9A 0.9600 . ?
C9 H9B 0.9600 . ?
C9 H9C 0.9600 . ?
C10 H10A 0.9600 . ?
C10 H10B 0.9600 . ?
C10 H10C 0.9600 . ?
C1A C2A 1.401(10) . ?
C1A C5A 1.411(9) . ?
C1A C6A 1.510(10) . ?
C2A C3A 1.407(10) . ?
C2A C7A 1.502(10) . ?
C3A C4A 1.410(10) . ?
C3A C8A 1.495(10) . ?
C4A C5A 1.418(9) . ?
C4A C9A 1.502(10) . ?
C5A C10A 1.516(10) . ?
C6A H6AA 0.9600 . ?
C6A H6AB 0.9600 . ?
C6A H6AC 0.9600 . ?
C7A H7AA 0.9600 . ?
C7A H7AB 0.9600 . ?
C7A H7AC 0.9600 . ?
C8A H8AA 0.9600 . ?
C8A H8AB 0.9600 . ?
C8A H8AC 0.9600 . ?
C9A H9AA 0.9600 . ?
C9A H9AB 0.9600 . ?
C9A H9AC 0.9600 . ?
C10A H10D 0.9600 . ?
C10A H10E 0.9600 . ?
C10A H10F 0.9600 . ?
C21 C22 1.398(11) . ?
C21 C25 1.415(12) . ?
C21 C26 1.502(12) . ?
C22 C23 1.415(10) . ?
C22 C27 1.495(11) . ?
C23 C24 1.411(10) . ?
C23 C28 1.493(12) . ?
C24 C25 1.404(12) . ?
C24 C29 1.494(10) . ?
C25 C30 1.508(12) . ?
C26 H26A 0.9600 . ?
C26 H26B 0.9600 . ?
C26 H26C 0.9600 . ?
C27 H27A 0.9600 . ?
C27 H27B 0.9600 . ?
C27 H27C 0.9600 . ?
C28 H28A 0.9600 . ?
C28 H28B 0.9600 . ?
C28 H28C 0.9600 . ?
C29 H29A 0.9600 . ?
C29 H29B 0.9600 . ?
C29 H29C 0.9600 . ?
C30 H30A 0.9600 . ?
C30 H30B 0.9600 . ?
C30 H30C 0.9600 . ?
C11 C12 1.405(11) . ?
C11 C15 1.408(12) . ?
C11 C16 1.492(13) . ?
C12 C13 1.408(12) . ?
C12 C17 1.494(12) . ?
C13 C14 1.400(11) . ?
C13 C18 1.501(12) . ?
C14 C15 1.381(12) . ?
C14 C19 1.489(11) . ?
C15 C20 1.491(13) . ?
C16 H16A 0.9600 . ?
C16 H16B 0.9600 . ?
C16 H16C 0.9600 . ?
C17 H17A 0.9600 . ?
C17 H17B 0.9600 . ?
C17 H17C 0.9600 . ?
C18 H18A 0.9600 . ?
C18 H18B 0.9600 . ?
C18 H18C 0.9600 . ?
C19 H19A 0.9600 . ?
C19 H19B 0.9600 . ?
C19 H19C 0.9600 . ?
C20 H20A 0.9600 . ?
C20 H20B 0.9600 . ?
C20 H20C 0.9600 . ?

loop_
_geom_torsion_atom_site_label_1
_geom_torsion_atom_site_label_2
_geom_torsion_atom_site_label_3
_geom_torsion_atom_site_label_4
_geom_torsion
_geom_torsion_site_symmetry_1
_geom_torsion_site_symmetry_2
_geom_torsion_site_symmetry_3
_geom_torsion_site_symmetry_4
_geom_torsion_publ_flag
U1 C1 C2 C3 -71(2) . . . . ?
U1 C1 C2 C7 122(4) . . . . ?
U1 C1 C5 C4 72.9(14) . . . . ?
U1 C1 C5 C10 -117.8(18) . . . . ?
U1 C2 C3 C4 -68.1(16) . . . . ?
U1 C2 C3 C8 128(2) . . . . ?
U1 C3 C4 C5 -66.6(14) . . . . ?
U1 C3 C4 C9 119(2) . . . . ?
U1 C4 C5 C1 -75.0(14) . . . . ?
U1 C4 C5 C10 118(2) . . . . ?
U1 C1A C2A C3A -70.6(13) . . . . ?
U1 C1A C2A C7A 114(2) . . . . ?
U1 C1A C5A C4A 71.6(8) . . . . ?
U1 C1A C5A C10A -110.5(10) . . . . ?
U1 C2A C3A C4A -68.3(9) . . . . ?
U1 C2A C3A C8A 120.9(13) . . . . ?
U1 C3A C4A C5A -65.5(8) . . . . ?
U1 C3A C4A C9A 124.2(12) . . . . ?
U1 C4A C5A C1A -66.6(8) . . . . ?
U1 C4A C5A C10A 115.6(12) . . . . ?
Mo1 Mo2 O2 U1 0.000(0) . . . . ?
Mo1 C11 C12 C13 -64.8(16) . . . . ?
Mo1 C11 C12 C17 117(3) . . . . ?
Mo1 C11 C15 C14 68.0(14) . . . . ?
Mo1 C11 C15 C20 -113.5(15) . . . . ?
Mo1 C12 C13 C14 -65.9(11) . . . . ?
Mo1 C12 C13 C18 118.1(14) . . . . ?
Mo1 C13 C14 C15 -61.4(13) . . . . ?
Mo1 C13 C14 C19 116.2(15) . . . . ?
Mo1 C14 C15 C11 -66.1(14) . . . . ?
Mo1 C14 C15 C20 115.5(17) . . . . ?
Mo2 Mo1 O1 U1 0.000(0) . . . . ?
Mo2 C21 C22 C23 -62.9(11) . . . . ?
Mo2 C21 C22 C27 120.5(16) . . . . ?
Mo2 C21 C25 C24 62.6(11) . . . . ?
Mo2 C21 C25 C30 -121.3(16) . . . . ?
Mo2 C22 C23 C24 -68.9(9) . . . . ?
Mo2 C22 C23 C28 121.1(13) . . . . ?
Mo2 C23 C24 C25 -66.3(8) . . . . ?
Mo2 C23 C24 C29 116.7(9) . . . . ?
Mo2 C24 C25 C21 -64.8(12) . . . . ?
Mo2 C24 C25 C30 119.4(18) . . . . ?
O3 Mo1 O1 U1 45.98(10) . . . . ?
O3 Mo1 O1 U1 -45.98(10) 7_575 . . . ?
O3 Mo2 O2 U1 44.14(9) 7_575 . . . ?
O3 Mo2 O2 U1 -44.14(9) . . . . ?
C1 C2 C3 U1 73(2) . . . . ?
C1 C2 C3 C4 4(4) . . . . ?
C1 C2 C3 C8 -159(2) . . . . ?
C2 C1 C5 U1 -63(2) . . . . ?
C2 C1 C5 C4 10(3) . . . . ?
C2 C1 C5 C10 179(2) . . . . ?
C2 C3 C4 U1 68(2) . . . . ?
C2 C3 C4 C5 1(3) . . . . ?
C2 C3 C4 C9 -173(3) . . . . ?
C3 C4 C5 U1 68.3(15) . . . . ?
C3 C4 C5 C1 -7(2) . . . . ?
C3 C4 C5 C10 -174(2) . . . . ?
C5 C1 C2 U1 62.0(16) . . . . ?
C5 C1 C2 C3 -9(4) . . . . ?
C5 C1 C2 C7 -176(3) . . . . ?
C6 C1 C2 U1 -106(2) . . . . ?
C6 C1 C2 C3 -176(2) . . . . ?
C6 C1 C2 C7 17(6) . . . . ?
C6 C1 C5 U1 103(2) . . . . ?
C6 C1 C5 C4 176(2) . . . . ?
C6 C1 C5 C10 -15(3) . . . . ?
C7 C2 C3 U1 -119(3) . . . . ?
C7 C2 C3 C4 173(3) . . . . ?
C7 C2 C3 C8 9(5) . . . . ?
C8 C3 C4 U1 -128(2) . . . . ?
C8 C3 C4 C5 165.6(19) . . . . ?
C8 C3 C4 C9 -9(4) . . . . ?
C9 C4 C5 U1 -116.2(19) . . . . ?
C9 C4 C5 C1 168.8(19) . . . . ?
C9 C4 C5 C10 1(3) . . . . ?
C1A C2A C3A U1 65.7(13) . . . . ?
C1A C2A C3A C4A -2.6(19) . . . . ?
C1A C2A C3A C8A -173.4(13) . . . . ?
C2A C1A C5A U1 -74.6(12) . . . . ?
C2A C1A C5A C4A -3.0(16) . . . . ?
C2A C1A C5A C10A 174.9(14) . . . . ?
C2A C3A C4A U1 66.3(11) . . . . ?
C2A C3A C4A C5A 0.8(15) . . . . ?
C2A C3A C4A C9A -169.5(14) . . . . ?
C3A C4A C5A U1 67.9(8) . . . . ?
C3A C4A C5A C1A 1.4(13) . . . . ?
C3A C4A C5A C10A -176.5(11) . . . . ?
C5A C1A C2A U1 74.0(9) . . . . ?
C5A C1A C2A C3A 3.5(19) . . . . ?
C5A C1A C2A C7A -171.9(17) . . . . ?
C6A C1A C2A U1 -125.0(12) . . . . ?
C6A C1A C2A C3A 164.5(12) . . . . ?
C6A C1A C2A C7A -11(3) . . . . ?
C6A C1A C5A U1 124.0(11) . . . . ?
C6A C1A C5A C4A -164.3(11) . . . . ?
C6A C1A C5A C10A 13.5(18) . . . . ?
C7A C2A C3A U1 -119(2) . . . . ?
C7A C2A C3A C4A 172.9(17) . . . . ?
C7A C2A C3A C8A 2(3) . . . . ?
C8A C3A C4A U1 -122.6(12) . . . . ?
C8A C3A C4A C5A 171.9(12) . . . . ?
C8A C3A C4A C9A 2(2) . . . . ?
C9A C4A C5A U1 -121.2(11) . . . . ?
C9A C4A C5A C1A 172.2(11) . . . . ?
C9A C4A C5A C10A -5.7(19) . . . . ?
C21 Mo2 O2 U1 144.0(5) . . . . ?
C21 C22 C23 Mo2 67.6(13) . . . . ?
C21 C22 C23 C24 -1.4(18) . . . . ?
C21 C22 C23 C28 -171.4(15) . . . . ?
C22 Mo2 O2 U1 -158.4(5) . . . . ?
C22 C21 C25 Mo2 -60.9(13) . . . . ?
C22 C21 C25 C24 2(2) . . . . ?
C22 C21 C25 C30 177.8(17) . . . . ?
C22 C23 C24 Mo2 68.7(9) . . . . ?
C22 C23 C24 C25 2.4(11) . . . . ?
C22 C23 C24 C29 -174.6(10) . . . . ?
C23 Mo2 O2 U1 -146.0(3) . . . . ?
C23 C24 C25 Mo2 62.3(6) . . . . ?
C23 C24 C25 C21 -2.5(13) . . . . ?
C23 C24 C25 C30 -178(2) . . . . ?
C24 Mo2 O2 U1 -174.7(3) . . . . ?
C25 Mo2 O2 U1 152.7(3) . . . . ?
C25 C21 C22 Mo2 62.7(13) . . . . ?
C25 C21 C22 C23 0(2) . . . . ?
C25 C21 C22 C27 -176.8(13) . . . . ?
C26 C21 C22 Mo2 -114.6(17) . . . . ?
C26 C21 C22 C23 -177.5(13) . . . . ?
C26 C21 C22 C27 6(3) . . . . ?
C26 C21 C25 Mo2 116.4(16) . . . . ?
C26 C21 C25 C24 179.0(14) . . . . ?
C26 C21 C25 C30 -5(3) . . . . ?
C27 C22 C23 Mo2 -115.7(13) . . . . ?
C27 C22 C23 C24 175.4(12) . . . . ?
C27 C22 C23 C28 5(2) . . . . ?
C28 C23 C24 Mo2 -121.9(15) . . . . ?
C28 C23 C24 C25 171.8(18) . . . . ?
C28 C23 C24 C29 -5(2) . . . . ?
C29 C24 C25 Mo2 -120.8(10) . . . . ?
C29 C24 C25 C21 174.4(11) . . . . ?
C29 C24 C25 C30 -1(2) . . . . ?
C11 Mo1 O1 U1 152.7(6) . . . . ?
C11 C12 C13 Mo1 64(2) . . . . ?
C11 C12 C13 C14 -2(3) . . . . ?
C11 C12 C13 C18 -178.1(19) . . . . ?
C12 Mo1 O1 U1 -157.9(6) . . . . ?
C12 C11 C15 Mo1 -66(2) . . . . ?
C12 C11 C15 C14 2(3) . . . . ?
C12 C11 C15 C20 -179.3(19) . . . . ?
C12 C13 C14 Mo1 64.9(12) . . . . ?
C12 C13 C14 C15 3.5(19) . . . . ?
C12 C13 C14 C19 -178.9(15) . . . . ?
C13 Mo1 O1 U1 -144.5(3) . . . . ?
C13 C14 C15 Mo1 62.5(12) . . . . ?
C13 C14 C15 C11 -4(2) . . . . ?
C13 C14 C15 C20 178.0(15) . . . . ?
C14 Mo1 O1 U1 -170.0(2) . . . . ?
C15 Mo1 O1 U1 158.0(3) . . . . ?
C15 C11 C12 Mo1 64.7(17) . . . . ?
C15 C11 C12 C13 0(3) . . . . ?
C15 C11 C12 C17 -178.7(14) . . . . ?
C16 C11 C12 Mo1 -115(3) . . . . ?
C16 C11 C12 C13 179.8(15) . . . . ?
C16 C11 C12 C17 1(5) . . . . ?
C16 C11 C15 Mo1 114(2) . . . . ?
C16 C11 C15 C14 -177.6(19) . . . . ?
C16 C11 C15 C20 1(3) . . . . ?
C17 C12 C13 Mo1 -118(2) . . . . ?
C17 C12 C13 C14 176.5(19) . . . . ?
C17 C12 C13 C18 1(3) . . . . ?
C18 C13 C14 Mo1 -119.2(14) . . . . ?
C18 C13 C14 C15 179.5(14) . . . . ?
C18 C13 C14 C19 -3(3) . . . . ?
C19 C14 C15 Mo1 -115.0(16) . . . . ?
C19 C14 C15 C11 178.9(14) . . . . ?
C19 C14 C15 C20 1(3) . . . . ?

loop_
_exptl_oxdiff_crystal_face_indexfrac_h
_exptl_oxdiff_crystal_face_indexfrac_k
_exptl_oxdiff_crystal_face_indexfrac_l
_exptl_oxdiff_crystal_face_x
_exptl_oxdiff_crystal_face_y
_exptl_oxdiff_crystal_face_z
4.0856 -0.5993 -8.2231 0.5177 -0.0688 0.8528
-4.0856 0.5993 8.2231 -0.5177 0.0688 -0.8528
-0.7651 -10.5266 0.6925 -0.8654 0.1129 0.4882
0.7651 10.5266 -0.6925 0.8654 -0.1129 -0.4882
11.5316 -1.7462 1.3751 0.1261 0.9641 0.2338
-11.5146 1.5933 -1.5677 -0.1269 -0.9698 -0.2081
11.6702 1.6221 0.6532 0.4270 0.8963 0.1194
-5.5735 -5.9758 -5.9484 -0.2969 -0.6250 0.7220
2.6202 -8.3008 -5.0820 -0.2843 0.0691 0.9562
